data_2009106
loop_
_publ_author_name
'Coles, Simon J.'
'Hursthouse, Michael B.'
'Kelly, David G.'
'Walker, Neil M.'

_publ_section_title
;
 The salt of the di-\m-chloro-bis[tetrachlorozirconium(IV)] anion with
 protonated 1,3,5-trimethoxybenzene as cation
;
_journal_issue 11
_journal_name_full 'Acta Crystallographica Section C'
_journal_page_first 1789
_journal_page_last 1791
_journal_paper_doi 10.1107/S0108270199010355
_journal_volume 55
_journal_year 1999
_chemical_formula_iupac '(C9 H13 O3)2 [Zr2 Cl10]'
_chemical_formula_moiety '2C9 H13 O3 1+, Zr2 Cl10 2-'
_chemical_formula_sum 'C9 H13 Cl5 O3 Zr'
_chemical_formula_weight 875.34
_space_group_IT_number 14
_symmetry_cell_setting monoclinic
_symmetry_space_group_name_Hall '-P 2yn'
_symmetry_space_group_name_H-M 'P 1 21/n 1'
_audit_creation_method 'WinGX routine CIF_UPDATE'
_cell_angle_alpha 90
_cell_angle_beta 110.079(10)
_cell_angle_gamma 90
_cell_formula_units_Z 2
_cell_length_a 11.905(2)
_cell_length_b 9.9448(14)
_cell_length_c 14.8508(15)
_cell_measurement_reflns_used 50
_cell_measurement_temperature 150(2)
_cell_measurement_theta_max 22.14
_cell_measurement_theta_min 3.29
_cell_volume 1651.4(4)
_computing_cell_refinement MADNES
_computing_data_collection 'MADNES (Pflugrath & Messerschmidt, 1989)'
_computing_data_reduction 'ABSMAD (Karaulov, 1992)'
_computing_molecular_graphics 'CAMERON (Watkin et al., 1995)'
_computing_structure_refinement 'SHELXL97 (Sheldrick, 1997b)'
_computing_structure_solution 'SHELXS97 (Sheldrick, 1997a)'
_diffrn_measurement_device
;
Nonius FAST TV area-detector diffractometer with an Oxford Cryosystems
Cryostream cooler (Cosier & Glazer, 1986)
;
_diffrn_measurement_method \w
_diffrn_radiation_source 'Nonius FR591 rotating anode'
_diffrn_radiation_type MoK\a
_diffrn_radiation_wavelength 0.71069
_diffrn_reflns_av_R_equivalents 0.0953
_diffrn_reflns_limit_h_max 13
_diffrn_reflns_limit_h_min -13
_diffrn_reflns_limit_k_max 11
_diffrn_reflns_limit_k_min -11
_diffrn_reflns_limit_l_max 17
_diffrn_reflns_limit_l_min -17
_diffrn_reflns_number 5931
_diffrn_reflns_theta_full
;The data set is no more than 91.9% complete for any theta(max) value.
This is
 due to a blind spot in the dataset, despite a data collection strategy
that
 involved two chi settings and was computed to cover a hemisphere
 of
reciprocal space. Zero and negative intensity reflections were included
 and
no weak high angle data were omitted.
;
_diffrn_reflns_theta_max 24.29
_diffrn_reflns_theta_min 1.9
_exptl_absorpt_coefficient_mu 1.47
_exptl_absorpt_correction_T_max 0.855
_exptl_absorpt_correction_T_min 0.684
_exptl_absorpt_correction_type refdelf
_exptl_absorpt_process_details '(DIFABS; Walker & Stuart, 1983)'
_exptl_crystal_colour orange
_exptl_crystal_density_diffrn 1.756
_exptl_crystal_density_method 'not measured'
_exptl_crystal_description prism
_exptl_crystal_F_000 860
_exptl_crystal_size_max 0.28
_exptl_crystal_size_mid 0.22
_exptl_crystal_size_min 0.11
_refine_diff_density_max 0.703
_refine_diff_density_min -0.636
_refine_ls_extinction_method none
_refine_ls_goodness_of_fit_ref 0.975
_refine_ls_hydrogen_treatment constr
_refine_ls_matrix_type full
_refine_ls_number_parameters 166
_refine_ls_number_reflns 2324
_refine_ls_number_restraints 0
_refine_ls_restrained_S_all 1.557
_refine_ls_R_factor_gt 0.036
_refine_ls_shift/su_max 0.002
_refine_ls_structure_factor_coef Fsqd
_refine_ls_weighting_details 'w = 1/[\s^2^(Fo^2^)+(0.0282P)^2^] where P = (Fo^2^+2Fc^2^)/3'
_refine_ls_weighting_scheme calc
_refine_ls_wR_factor_ref 0.147
_reflns_number_gt 1529
_reflns_number_total 2334
_reflns_threshold_expression I>2\s(I)
_cod_data_source_file cf1324.cif
_cod_data_source_block s92
_cod_depositor_comments
;
The following automatic conversions were performed:
'_symmetry_cell_setting' value 'Monoclinic' changed to 'monoclinic'
according to '/home/saulius/struct/CIF-dictionaries/cif_core.dic'
dictionary named 'cif_core.dic' version 2.4.1 from 2010-06-29.

Automatic conversion script
Id: cif_fix_enum 1527 2010-12-29 10:47:43Z saulius 

The following automatic conversions were performed:

'_symmetry_cell_setting' value 'Monoclinic' changed to 'monoclinic'
according to /home/saulius/struct/CIF-dictionaries/cif_core.dic
dictionary named 'cif_core.dic' version 2.4.1 from 2010-06-29.

Automatic conversion script
Id: cif_fix_values 1715 2011-07-08 13:25:40Z adriana 

The following automatic conversions were performed:

'_refine_ls_weighting_scheme' value 'calc w =
1/[\s^2^(Fo^2^)+(0.0282P)^2^] where P = (Fo^2^+2Fc^2^)/3' was changed
to 'calc'. New tag '_refine_ls_weighting_details' was created. The
value of the new tag was set to 'w = 1/[\s^2^(Fo^2^)+(0.0282P)^2^]
where P = (Fo^2^+2Fc^2^)/3'.

Automatic conversion script
Id: cif_fix_values 3143 2015-03-26 13:38:13Z robertas 
;
_cod_original_sg_symbol_H-M 'P 21/n'
_cod_database_code 2009106
_cod_database_fobs_code 2009106

loop_
_symmetry_equiv_pos_as_xyz
'x, y, z'
'-x+1/2, y+1/2, -z+1/2'
'-x, -y, -z'
'x-1/2, -y-1/2, z-1/2'

loop_
_atom_site_label
_atom_site_fract_x
_atom_site_fract_y
_atom_site_fract_z
_atom_site_U_iso_or_equiv
_atom_site_adp_type
_atom_site_calc_flag
_atom_site_refinement_flags
_atom_site_occupancy
_atom_site_disorder_group
_atom_site_type_symbol
Zr1 .87572(4) .07016(5) .05364(4) .0206(2) Uani d . 1 . Zr
Cl2 .82850(11) .24005(12) -.07109(10) .0260(3) Uani d . 1 . Cl
Cl3 .94427(12) -.09521(14) .18014(10) .0332(4) Uani d . 1 . Cl
Cl4 1.09828(10) .10300(12) .07057(10) .0221(3) Uani d . 1 . Cl
Cl5 .67394(11) -.00645(14) .00750(11) .0318(4) Uani d . 1 . Cl
Cl6 .87956(13) .24057(14) .16868(11) .0378(4) Uani d . 1 . Cl
O1 .8530(3) .5731(3) -.1127(3) .0250(9) Uani d . 1 . O
O2 .5327(3) .6630(3) -.0066(3) .0363(11) Uani d . 1 . O
O3 .9245(3) .5748(4) .2147(3) .0295(9) Uani d . 1 . O
C1 .8892(4) .5726(5) .0514(4) .0205(12) Uani d . 1 . C
H1 .9690(4) .5508(5) .0633(4) .025 Uiso calc R 1 . H
C2 .8029(4) .5901(5) -.0473(4) .0226(13) Uani d . 1 . C
C3 .6851(5) .6193(5) -.0635(4) .0253(13) Uani d . 1 . C
H3 .6312(5) .6291(5) -.1256(4) .03 Uiso calc R 1 . H
C4 .6475(4) .6341(5) .0168(4) .0252(14) Uani d . 1 . C
C5 .7232(4) .6210(5) .1126(4) .0280(14) Uani d . 1 . C
H5 .6947(4) .6317(5) .1632(4) .034 Uiso calc R 1 . H
C6 .8412(5) .5916(5) .1283(4) .0235(13) Uani d . 1 . C
C7 .7806(5) .5856(6) -.2100(4) .046(2) Uani d . 1 . C
H7A .8292(8) .576(4) -.2495(4) .069 Uiso calc R 1 . H
H7B .743(3) .6722(16) -.2205(7) .069 Uiso calc R 1 . H
H7C .720(2) .517(2) -.2261(8) .069 Uiso calc R 1 . H
C8 .4835(5) .6861(6) .0675(5) .039(2) Uani d . 1 . C
H8A .3994(7) .704(3) .0392(5) .058 Uiso calc R 1 . H
H8B .522(2) .762(2) .1053(16) .058 Uiso calc R 1 . H
H8C .496(3) .6079(14) .1076(15) .058 Uiso calc R 1 . H
C9 .8894(5) .5841(6) .2971(4) .046(2) Uani d . 1 . C
H9A .9566(9) .564(4) .3535(5) .068 Uiso calc R 1 . H
H9B .826(2) .521(3) .2915(13) .068 Uiso calc R 1 . H
H9C .862(3) .6735(11) .3019(15) .068 Uiso calc R 1 . H

loop_
_atom_site_aniso_label
_atom_site_aniso_U_11
_atom_site_aniso_U_22
_atom_site_aniso_U_33
_atom_site_aniso_U_12
_atom_site_aniso_U_13
_atom_site_aniso_U_23
Zr1 .0182(3) .0209(3) .0217(3) -.0014(2) .0056(2) -.0007(2)
Cl2 .0271(8) .0225(8) .0260(9) .0043(5) .0060(6) .0034(6)
Cl3 .0349(9) .0323(9) .0273(9) -.0046(6) .0043(6) .0083(6)
Cl4 .0188(7) .0208(8) .0239(8) -.0022(5) .0039(5) -.0026(6)
Cl5 .0199(8) .0385(9) .0360(10) -.0050(6) .0084(6) -.0042(7)
Cl6 .0555(10) .0291(10) .0344(10) -.0075(7) .0227(7) -.0086(7)
O1 .023(2) .031(2) .020(2) .003(2) .006(2) .002(2)
O2 .019(2) .037(3) .051(3) .003(2) .010(2) .001(2)
O3 .027(2) .041(2) .019(2) .005(2) .006(2) .003(2)
C1 .013(3) .029(3) .017(3) .005(2) .002(2) .003(2)
C2 .023(3) .015(3) .028(4) -.003(2) .005(3) -.003(2)
C3 .025(3) .023(3) .024(4) .000(2) .003(3) .001(3)
C4 .013(3) .017(3) .041(4) -.002(2) .003(3) .001(3)
C5 .023(3) .026(4) .034(4) -.001(2) .009(3) .002(3)
C6 .030(3) .013(3) .026(4) .001(2) .008(3) .005(2)
C7 .049(4) .065(5) .022(4) .007(3) .009(3) .001(3)
C8 .025(3) .041(4) .054(5) .006(3) .018(3) -.001(3)
C9 .034(4) .077(5) .024(4) .013(3) .006(3) .002(3)

loop_
_atom_type_symbol
_atom_type_description
_atom_type_scat_dispersion_real
_atom_type_scat_dispersion_imag
_atom_type_scat_source
C C 0.0033 0.0016 'International Tables Vol C Tables 4.2.6.8 and 6.1.1.4'
H H 0 0 'International Tables Vol C Tables 4.2.6.8 and 6.1.1.4'
O O 0.0106 0.006 'International Tables Vol C Tables 4.2.6.8 and 6.1.1.4'
Cl Cl 0.1484 0.1585 'International Tables Vol C Tables 4.2.6.8 and 6.1.1.4'
Zr Zr -2.9673 0.5597 'International Tables Vol C Tables 4.2.6.8 and 6.1.1.4'

loop_
_geom_angle_atom_site_label_1
_geom_angle_atom_site_label_2
_geom_angle_atom_site_label_3
_geom_angle_site_symmetry_3
_geom_angle
_geom_angle_publ_flag
Cl5 Zr1 Cl6 . 101.63(5) yes
Cl5 Zr1 Cl3 . 92.52(5) ?
Cl6 Zr1 Cl3 . 90.48(5) ?
Cl5 Zr1 Cl2 . 93.24(5) ?
Cl6 Zr1 Cl2 . 89.69(5) ?
Cl3 Zr1 Cl2 . 174.08(5) yes
Cl5 Zr1 Cl4 . 164.18(5) ?
Cl6 Zr1 Cl4 . 94.19(5) ?
Cl3 Zr1 Cl4 . 87.09(5) ?
Cl2 Zr1 Cl4 . 87.00(4) ?
Cl5 Zr1 Cl4 3_755 86.48(5) ?
Cl6 Zr1 Cl4 3_755 171.77(5) ?
Cl3 Zr1 Cl4 3_755 90.58(5) ?
Cl2 Zr1 Cl4 3_755 88.43(5) ?
Cl4 Zr1 Cl4 3_755 77.72(4) yes
Zr1 Cl4 Zr1 3_755 102.28(4) ?
C2 O1 C7 . 118.2(4) ?
C4 O2 C8 . 119.5(5) ?
C6 O3 C9 . 118.5(4) ?
C6 C1 C2 . 115.8(4) ?
O1 C2 C3 . 126.5(5) ?
O1 C2 C1 . 112.3(4) ?
C3 C2 C1 . 121.3(5) ?
C2 C3 C4 . 118.3(5) ?
O2 C4 C5 . 122.2(5) ?
O2 C4 C3 . 113.4(5) ?
C5 C4 C3 . 124.4(5) ?
C6 C5 C4 . 117.0(6) ?
O3 C6 C5 . 124.7(5) ?
O3 C6 C1 . 112.1(4) ?
C5 C6 C1 . 123.3(5) ?

loop_
_geom_bond_atom_site_label_1
_geom_bond_atom_site_label_2
_geom_bond_site_symmetry_2
_geom_bond_distance
_geom_bond_publ_flag
Zr1 Cl5 . 2.3856(14) yes
Zr1 Cl6 . 2.396(2) yes
Zr1 Cl3 . 2.4181(15) yes
Zr1 Cl2 . 2.4263(14) yes
Zr1 Cl4 . 2.5949(13) yes
Zr1 Cl4 3_755 2.6184(14) yes
Cl4 Zr1 3_755 2.6184(14) ?
O1 C2 . 1.314(6) ?
O1 C7 . 1.411(6) ?
O2 C4 . 1.322(6) ?
O2 C8 . 1.431(7) ?
O3 C6 . 1.336(6) ?
O3 C9 . 1.425(7) ?
C1 C6 . 1.456(7) ?
C1 C2 . 1.483(7) ?
C2 C3 . 1.370(7) ?
C3 C4 . 1.418(8) ?
C4 C5 . 1.404(7) ?
C5 C6 . 1.374(7) ?
